data_4312569
loop_
_publ_author_name
'Lei Zhu'
'Osvaldo dos Santos'
'Chi Wan Koo'
'Marc Rybstein'
'Louise Pape'
'James W. Canary'

_publ_section_title
;
 Geometry-Dependent Phosphodiester Hydrolysis Catalyzed by Binuclear
 Copper Complexes
;
_journal_name_full 'Inorganic Chemistry'
_journal_page_first 7912
_journal_page_last 7920
_journal_paper_doi 10.1021/ic0340985
_journal_volume 42
_journal_year 2003
_chemical_formula_moiety 'Cl O4, C30 H26 Cu N6 O8 P'
_chemical_formula_sum 'C30 H26 Cl Cu N6 O12 P'
_chemical_formula_weight 792.53
_chemical_name_common 02064
_chemical_name_systematic
; 
 ? 
;
_space_group_IT_number 2
_symmetry_cell_setting triclinic
_symmetry_space_group_name_Hall '-P 1'
_symmetry_space_group_name_H-M 'P -1'
_atom_sites_solution_hydrogens geom
_atom_sites_solution_primary direct
_atom_sites_solution_secondary difmap
_audit_creation_method SHELXL-97
_cell_angle_alpha 90.969(1)
_cell_angle_beta 100.544(1)
_cell_angle_gamma 100.361(1)
_cell_formula_units_Z 2
_cell_length_a 9.0338(7)
_cell_length_b 10.3878(8)
_cell_length_c 17.567(1)
_cell_measurement_reflns_used 3839
_cell_measurement_temperature 173(2)
_cell_volume 1592.1(2)
_computing_cell_refinement 'SAINT, Bruker'
_computing_data_collection 'SMART, Bruker'
_computing_data_reduction 'SAINT, Bruker'
_computing_molecular_graphics 'SHELXTL, Bruker'
_computing_structure_refinement SHELXL-97
_computing_structure_solution SIR97
_diffrn_ambient_temperature 173(2)
_diffrn_measured_fraction_theta_full 0.987
_diffrn_measured_fraction_theta_max 0.987
_diffrn_measurement_device_type 'Siemens SMART Platform CCD'
_diffrn_measurement_method 'area detector, omega scans'
_diffrn_radiation_monochromator graphite
_diffrn_radiation_source 'normal-focus sealed tube'
_diffrn_radiation_type MoK\a
_diffrn_radiation_wavelength 0.71073
_diffrn_reflns_av_R_equivalents 0.0180
_diffrn_reflns_av_sigmaI/netI 0.0210
_diffrn_reflns_limit_h_max 11
_diffrn_reflns_limit_h_min -11
_diffrn_reflns_limit_k_max 13
_diffrn_reflns_limit_k_min -13
_diffrn_reflns_limit_l_max 22
_diffrn_reflns_limit_l_min -22
_diffrn_reflns_number 19166
_diffrn_reflns_theta_full 27.53
_diffrn_reflns_theta_max 27.53
_diffrn_reflns_theta_min 1.18
_exptl_absorpt_coefficient_mu 0.897
_exptl_absorpt_correction_T_max 1.000000
_exptl_absorpt_correction_T_min 0.901804
_exptl_absorpt_correction_type multiscans
_exptl_absorpt_process_details 'SADABS, R. Blessing, 1995'
_exptl_crystal_colour 'light blue'
_exptl_crystal_density_diffrn 1.653
_exptl_crystal_density_method 'not measured'
_exptl_crystal_description plate
_exptl_crystal_F_000 810
_exptl_crystal_size_max 0.38
_exptl_crystal_size_mid 0.32
_exptl_crystal_size_min 0.16
_refine_diff_density_max 0.421
_refine_diff_density_min -0.534
_refine_diff_density_rms 0.058
_refine_ls_extinction_method none
_refine_ls_goodness_of_fit_ref 1.019
_refine_ls_hydrogen_treatment riding
_refine_ls_matrix_type full
_refine_ls_number_parameters 460
_refine_ls_number_reflns 7254
_refine_ls_number_restraints 0
_refine_ls_restrained_S_all 1.019
_refine_ls_R_factor_all 0.0352
_refine_ls_R_factor_gt 0.0295
_refine_ls_shift/su_max 0.001
_refine_ls_shift/su_mean 0.000
_refine_ls_structure_factor_coef Fsqd
_refine_ls_weighting_details 'calc w=1/[\s^2^(Fo^2^)+(0.0399P)^2^+1.3080P] where P=(Fo^2^+2Fc^2^)/3'
_refine_ls_weighting_scheme calc
_refine_ls_wR_factor_gt 0.0805
_refine_ls_wR_factor_ref 0.0831
_reflns_number_gt 6392
_reflns_number_total 7254
_reflns_threshold_expression >2sigma(I)
_cod_data_source_file ic0340985si20030129_074641_1.cif
_cod_data_source_block 02064
_cod_database_code 4312569

loop_
_symmetry_equiv_pos_as_xyz
'x, y, z'
'-x, -y, -z'

loop_
_atom_site_label
_atom_site_type_symbol
_atom_site_fract_x
_atom_site_fract_y
_atom_site_fract_z
_atom_site_U_iso_or_equiv
_atom_site_adp_type
_atom_site_occupancy
_atom_site_symmetry_multiplicity
_atom_site_calc_flag
_atom_site_refinement_flags
_atom_site_disorder_assembly
_atom_site_disorder_group
Cu1 Cu -0.19512(2) 0.14481(2) 0.245153(12) 0.01935(7) Uani 1 1 d . . .
P1 P -0.28920(5) 0.41662(4) 0.16879(2) 0.01766(9) Uani 1 1 d . . .
O1 O -0.28208(16) 0.29420(12) 0.21087(8) 0.0263(3) Uani 1 1 d . . .
O2 O -0.43953(15) 0.44869(14) 0.13790(8) 0.0287(3) Uani 1 1 d . . .
O3 O -0.17981(15) 0.53561(12) 0.22482(7) 0.0242(3) Uani 1 1 d . . .
O4 O -0.18379(15) 0.41605(12) 0.10433(7) 0.0222(3) Uani 1 1 d . . .
O5 O 0.08442(18) 0.91832(16) -0.05358(9) 0.0402(4) Uani 1 1 d . . .
O6 O -0.15574(18) 0.90212(14) -0.10323(8) 0.0349(3) Uani 1 1 d . . .
O7 O -0.1223(3) 0.6709(3) 0.57710(10) 0.0702(6) Uani 1 1 d . . .
O8 O -0.3676(2) 0.6393(2) 0.54363(11) 0.0625(6) Uani 1 1 d . . .
N1 N -0.12532(17) -0.02206(14) 0.28055(8) 0.0201(3) Uani 1 1 d . . .
N2 N 0.03437(17) 0.21457(14) 0.25685(8) 0.0204(3) Uani 1 1 d . . .
N3 N -0.34535(17) 0.01702(14) 0.16683(9) 0.0213(3) Uani 1 1 d . . .
N4 N -0.25717(17) 0.13776(15) 0.35772(9) 0.0235(3) Uani 1 1 d . . .
N5 N -0.05039(19) 0.86379(16) -0.06107(9) 0.0271(3) Uani 1 1 d . . .
N6 N -0.2399(2) 0.64186(19) 0.52887(10) 0.0380(4) Uani 1 1 d . . .
C1 C 0.0376(2) 0.01103(18) 0.32011(11) 0.0247(4) Uani 1 1 d . . .
H1A H 0.0879 -0.0650 0.3147 0.030 Uiso 1 1 calc R . .
H1B H 0.0431 0.0300 0.3761 0.030 Uiso 1 1 calc R . .
C2 C 0.1209(2) 0.12771(17) 0.28627(10) 0.0210(3) Uani 1 1 d . . .
C3 C 0.2779(2) 0.14875(19) 0.28930(11) 0.0258(4) Uani 1 1 d . . .
H3A H 0.3359 0.0846 0.3086 0.031 Uiso 1 1 calc R . .
C4 C 0.3485(2) 0.2653(2) 0.26357(11) 0.0287(4) Uani 1 1 d . . .
H4A H 0.4558 0.2819 0.2647 0.034 Uiso 1 1 calc R . .
C5 C 0.2610(2) 0.35723(19) 0.23624(11) 0.0272(4) Uani 1 1 d . . .
H5A H 0.3076 0.4390 0.2201 0.033 Uiso 1 1 calc R . .
C6 C 0.1042(2) 0.32770(18) 0.23289(11) 0.0240(4) Uani 1 1 d . . .
H6A H 0.0437 0.3898 0.2129 0.029 Uiso 1 1 calc R . .
C7 C -0.1469(2) -0.10644(17) 0.20845(11) 0.0232(4) Uani 1 1 d . . .
H7A H -0.1432 -0.1982 0.2217 0.028 Uiso 1 1 calc R . .
H7B H -0.0642 -0.0758 0.1793 0.028 Uiso 1 1 calc R . .
C8 C -0.3005(2) -0.09850(17) 0.15976(10) 0.0217(3) Uani 1 1 d . . .
C9 C -0.3894(2) -0.20050(19) 0.11095(12) 0.0300(4) Uani 1 1 d . . .
H9A H -0.3571 -0.2822 0.1077 0.036 Uiso 1 1 calc R . .
C10 C -0.5263(3) -0.1812(2) 0.06693(13) 0.0347(5) Uani 1 1 d . . .
H10A H -0.5879 -0.2489 0.0319 0.042 Uiso 1 1 calc R . .
C11 C -0.5731(2) -0.0626(2) 0.07421(12) 0.0314(4) Uani 1 1 d . . .
H11A H -0.6673 -0.0481 0.0447 0.038 Uiso 1 1 calc R . .
C12 C -0.4803(2) 0.03423(18) 0.12520(11) 0.0264(4) Uani 1 1 d . . .
H12A H -0.5127 0.1153 0.1310 0.032 Uiso 1 1 calc R . .
C13 C -0.2236(2) -0.08306(17) 0.33426(11) 0.0239(4) Uani 1 1 d . . .
H13A H -0.1723 -0.1469 0.3651 0.029 Uiso 1 1 calc R . .
H13B H -0.3221 -0.1308 0.3040 0.029 Uiso 1 1 calc R . .
C14 C -0.2534(2) 0.02023(18) 0.38788(11) 0.0228(4) Uani 1 1 d . . .
C15 C -0.2807(2) -0.0052(2) 0.46175(12) 0.0321(4) Uani 1 1 d . . .
H15A H -0.2763 -0.0890 0.4820 0.039 Uiso 1 1 calc R . .
C16 C -0.3149(3) 0.0945(2) 0.50559(12) 0.0360(5) Uani 1 1 d . . .
H16A H -0.3345 0.0799 0.5564 0.043 Uiso 1 1 calc R . .
C17 C -0.3201(2) 0.2156(2) 0.47407(12) 0.0328(4) Uani 1 1 d . . .
H17A H -0.3440 0.2849 0.5027 0.039 Uiso 1 1 calc R . .
C18 C -0.2899(2) 0.23350(19) 0.40042(11) 0.0283(4) Uani 1 1 d . . .
H18A H -0.2924 0.3167 0.3791 0.034 Uiso 1 1 calc R . .
C19 C -0.1531(2) 0.52856(17) 0.06279(10) 0.0203(3) Uani 1 1 d . . .
C20 C -0.0129(2) 0.61148(19) 0.08552(11) 0.0260(4) Uani 1 1 d . . .
H20A H 0.0587 0.5926 0.1287 0.031 Uiso 1 1 calc R . .
C21 C 0.0219(2) 0.72233(19) 0.04458(11) 0.0273(4) Uani 1 1 d . . .
H21A H 0.1178 0.7802 0.0587 0.033 Uiso 1 1 calc R . .
C22 C -0.0863(2) 0.74660(18) -0.01740(10) 0.0227(4) Uani 1 1 d . . .
C23 C -0.2277(2) 0.66485(18) -0.04002(10) 0.0227(3) Uani 1 1 d . . .
H23A H -0.3003 0.6850 -0.0823 0.027 Uiso 1 1 calc R . .
C24 C -0.2610(2) 0.55316(18) 0.00041(10) 0.0226(3) Uani 1 1 d . . .
H24A H -0.3561 0.4944 -0.0144 0.027 Uiso 1 1 calc R . .
C25 C -0.2004(2) 0.55882(16) 0.29959(10) 0.0203(3) Uani 1 1 d . . .
C26 C -0.0689(2) 0.58257(19) 0.35701(11) 0.0268(4) Uani 1 1 d . . .
H26A H 0.0286 0.5801 0.3446 0.032 Uiso 1 1 calc R . .
C27 C -0.0826(2) 0.6097(2) 0.43235(11) 0.0293(4) Uani 1 1 d . . .
H27A H 0.0057 0.6273 0.4724 0.035 Uiso 1 1 calc R . .
C28 C -0.2267(2) 0.61093(18) 0.44883(10) 0.0260(4) Uani 1 1 d . . .
C29 C -0.3581(2) 0.58775(18) 0.39219(11) 0.0260(4) Uani 1 1 d . . .
H29A H -0.4555 0.5890 0.4050 0.031 Uiso 1 1 calc R . .
C30 C -0.3443(2) 0.56251(17) 0.31596(11) 0.0231(4) Uani 1 1 d . . .
H30A H -0.4323 0.5480 0.2757 0.028 Uiso 1 1 calc R . .
Cl1 Cl 0.31076(5) -0.25440(5) 0.28155(3) 0.03076(11) Uani 1 1 d . . .
O9 O 0.2994(2) -0.3462(2) 0.34195(10) 0.0500(4) Uani 1 1 d . . .
O10 O 0.3712(3) -0.3096(2) 0.22185(11) 0.0601(6) Uani 1 1 d . . .
O11 O 0.4092(2) -0.13532(19) 0.31484(13) 0.0621(5) Uani 1 1 d . . .
O12 O 0.16141(19) -0.22890(19) 0.25060(11) 0.0510(5) Uani 1 1 d . . .

loop_
_atom_site_aniso_label
_atom_site_aniso_U_11
_atom_site_aniso_U_22
_atom_site_aniso_U_33
_atom_site_aniso_U_23
_atom_site_aniso_U_13
_atom_site_aniso_U_12
Cu1 0.01990(11) 0.01526(11) 0.02350(11) 0.00374(8) 0.00483(8) 0.00387(8)
P1 0.0179(2) 0.0153(2) 0.0192(2) 0.00207(15) 0.00260(16) 0.00226(15)
O1 0.0314(7) 0.0183(6) 0.0314(7) 0.0084(5) 0.0093(6) 0.0064(5)
O2 0.0210(6) 0.0361(8) 0.0286(7) 0.0068(6) 0.0014(5) 0.0074(6)
O3 0.0265(6) 0.0219(6) 0.0219(6) -0.0017(5) 0.0081(5) -0.0049(5)
O4 0.0274(6) 0.0189(6) 0.0222(6) 0.0029(5) 0.0075(5) 0.0060(5)
O5 0.0359(8) 0.0399(9) 0.0390(8) 0.0136(7) 0.0058(7) -0.0082(7)
O6 0.0432(8) 0.0294(7) 0.0297(7) 0.0075(6) -0.0001(6) 0.0069(6)
O7 0.0662(13) 0.1120(19) 0.0285(9) -0.0198(10) -0.0036(9) 0.0213(13)
O8 0.0616(12) 0.0962(16) 0.0377(10) -0.0066(10) 0.0235(9) 0.0220(11)
N1 0.0201(7) 0.0182(7) 0.0228(7) 0.0038(6) 0.0050(6) 0.0040(5)
N2 0.0208(7) 0.0198(7) 0.0209(7) 0.0017(6) 0.0042(6) 0.0045(6)
N3 0.0217(7) 0.0175(7) 0.0247(7) 0.0009(6) 0.0051(6) 0.0031(6)
N4 0.0242(7) 0.0217(7) 0.0250(8) 0.0036(6) 0.0047(6) 0.0051(6)
N5 0.0335(9) 0.0255(8) 0.0203(7) 0.0022(6) 0.0043(6) 0.0005(7)
N6 0.0545(12) 0.0371(10) 0.0247(9) -0.0001(7) 0.0087(8) 0.0133(9)
C1 0.0220(8) 0.0240(9) 0.0284(9) 0.0074(7) 0.0022(7) 0.0073(7)
C2 0.0211(8) 0.0217(8) 0.0203(8) 0.0002(6) 0.0032(7) 0.0051(7)
C3 0.0213(9) 0.0292(10) 0.0273(9) 0.0001(7) 0.0027(7) 0.0077(7)
C4 0.0188(8) 0.0361(11) 0.0295(10) -0.0010(8) 0.0039(7) 0.0010(7)
C5 0.0257(9) 0.0259(9) 0.0275(9) 0.0006(7) 0.0056(7) -0.0021(7)
C6 0.0254(9) 0.0216(9) 0.0243(9) 0.0022(7) 0.0030(7) 0.0037(7)
C7 0.0262(9) 0.0188(8) 0.0268(9) 0.0021(7) 0.0076(7) 0.0070(7)
C8 0.0246(9) 0.0196(8) 0.0223(8) 0.0027(6) 0.0081(7) 0.0041(7)
C9 0.0372(11) 0.0192(9) 0.0334(10) -0.0018(7) 0.0087(9) 0.0032(8)
C10 0.0367(11) 0.0265(10) 0.0348(11) -0.0056(8) 0.0013(9) -0.0037(8)
C11 0.0263(9) 0.0304(10) 0.0332(10) 0.0017(8) -0.0001(8) -0.0001(8)
C12 0.0250(9) 0.0226(9) 0.0318(10) 0.0031(7) 0.0045(8) 0.0053(7)
C13 0.0281(9) 0.0183(8) 0.0265(9) 0.0074(7) 0.0085(7) 0.0036(7)
C14 0.0208(8) 0.0231(9) 0.0247(9) 0.0054(7) 0.0052(7) 0.0033(7)
C15 0.0372(11) 0.0332(11) 0.0274(10) 0.0091(8) 0.0098(8) 0.0056(9)
C16 0.0359(11) 0.0498(13) 0.0233(9) 0.0043(9) 0.0107(8) 0.0054(10)
C17 0.0305(10) 0.0379(11) 0.0314(10) -0.0050(8) 0.0080(8) 0.0088(9)
C18 0.0296(10) 0.0256(9) 0.0306(10) 0.0009(8) 0.0055(8) 0.0072(8)
C19 0.0247(8) 0.0192(8) 0.0188(8) 0.0014(6) 0.0082(7) 0.0046(7)
C20 0.0235(9) 0.0309(10) 0.0211(9) 0.0041(7) 0.0003(7) 0.0024(7)
C21 0.0230(9) 0.0303(10) 0.0245(9) 0.0034(7) 0.0013(7) -0.0028(7)
C22 0.0270(9) 0.0223(9) 0.0192(8) 0.0029(7) 0.0073(7) 0.0025(7)
C23 0.0224(8) 0.0269(9) 0.0180(8) 0.0006(7) 0.0017(7) 0.0046(7)
C24 0.0213(8) 0.0232(9) 0.0221(8) -0.0015(7) 0.0042(7) 0.0011(7)
C25 0.0247(8) 0.0152(8) 0.0208(8) 0.0010(6) 0.0066(7) 0.0010(6)
C26 0.0205(8) 0.0291(10) 0.0302(10) 0.0019(8) 0.0045(7) 0.0032(7)
C27 0.0283(10) 0.0304(10) 0.0255(9) -0.0001(8) -0.0032(8) 0.0042(8)
C28 0.0364(10) 0.0219(9) 0.0206(9) 0.0017(7) 0.0065(8) 0.0066(8)
C29 0.0257(9) 0.0239(9) 0.0307(10) 0.0008(7) 0.0094(8) 0.0061(7)
C30 0.0215(8) 0.0214(8) 0.0247(9) -0.0003(7) 0.0013(7) 0.0024(7)
Cl1 0.0230(2) 0.0327(2) 0.0386(3) -0.0024(2) 0.00754(19) 0.00926(18)
O9 0.0390(9) 0.0670(12) 0.0485(10) 0.0186(9) 0.0153(8) 0.0127(8)
O10 0.0871(15) 0.0622(12) 0.0552(11) 0.0163(9) 0.0441(11) 0.0453(11)
O11 0.0411(10) 0.0432(10) 0.0908(15) -0.0093(10) -0.0036(10) -0.0041(8)
O12 0.0319(8) 0.0645(12) 0.0547(11) -0.0103(9) -0.0077(8) 0.0215(8)

loop_
_atom_type_symbol
_atom_type_description
_atom_type_scat_dispersion_real
_atom_type_scat_dispersion_imag
_atom_type_scat_source
C C 0.0033 0.0016 'International Tables Vol C Tables 4.2.6.8 and 6.1.1.4'
H H 0.0000 0.0000 'International Tables Vol C Tables 4.2.6.8 and 6.1.1.4'
N N 0.0061 0.0033 'International Tables Vol C Tables 4.2.6.8 and 6.1.1.4'
O O 0.0106 0.0060 'International Tables Vol C Tables 4.2.6.8 and 6.1.1.4'
P P 0.1023 0.0942 'International Tables Vol C Tables 4.2.6.8 and 6.1.1.4'
Cl Cl 0.1484 0.1585 'International Tables Vol C Tables 4.2.6.8 and 6.1.1.4'
Cu Cu 0.3201 1.2651 'International Tables Vol C Tables 4.2.6.8 and 6.1.1.4'

loop_
_geom_angle_atom_site_label_1
_geom_angle_atom_site_label_2
_geom_angle_atom_site_label_3
_geom_angle
_geom_angle_site_symmetry_1
_geom_angle_site_symmetry_3
_geom_angle_publ_flag
O1 Cu1 N1 174.27(6) . . ?
O1 Cu1 N3 94.40(6) . . ?
N1 Cu1 N3 81.51(6) . . ?
O1 Cu1 N2 102.45(6) . . ?
N1 Cu1 N2 83.28(6) . . ?
N3 Cu1 N2 132.48(6) . . ?
O1 Cu1 N4 97.63(6) . . ?
N1 Cu1 N4 80.31(6) . . ?
N3 Cu1 N4 111.86(6) . . ?
N2 Cu1 N4 109.45(6) . . ?
O2 P1 O1 118.86(8) . . ?
O2 P1 O4 112.97(7) . . ?
O1 P1 O4 106.78(7) . . ?
O2 P1 O3 111.52(8) . . ?
O1 P1 O3 107.06(8) . . ?
O4 P1 O3 97.36(7) . . ?
P1 O1 Cu1 154.93(9) . . ?
C25 O3 P1 121.39(11) . . ?
C19 O4 P1 118.96(11) . . ?
C1 N1 C13 110.88(14) . . ?
C1 N1 C7 112.33(14) . . ?
C13 N1 C7 111.21(14) . . ?
C1 N1 Cu1 108.56(11) . . ?
C13 N1 Cu1 108.42(11) . . ?
C7 N1 Cu1 105.19(10) . . ?
C6 N2 C2 118.52(15) . . ?
C6 N2 Cu1 128.07(12) . . ?
C2 N2 Cu1 113.12(12) . . ?
C8 N3 C12 119.18(16) . . ?
C8 N3 Cu1 112.86(12) . . ?
C12 N3 Cu1 127.93(12) . . ?
C18 N4 C14 118.78(16) . . ?
C18 N4 Cu1 129.20(13) . . ?
C14 N4 Cu1 111.93(12) . . ?
O6 N5 O5 123.29(17) . . ?
O6 N5 C22 118.54(16) . . ?
O5 N5 C22 118.16(16) . . ?
O7 N6 O8 123.3(2) . . ?
O7 N6 C28 118.0(2) . . ?
O8 N6 C28 118.65(19) . . ?
N1 C1 C2 110.99(14) . . ?
N1 C1 H1A 109.4 . . ?
C2 C1 H1A 109.4 . . ?
N1 C1 H1B 109.4 . . ?
C2 C1 H1B 109.4 . . ?
H1A C1 H1B 108.0 . . ?
N2 C2 C3 122.22(17) . . ?
N2 C2 C1 115.41(15) . . ?
C3 C2 C1 122.26(16) . . ?
C2 C3 C4 118.70(17) . . ?
C2 C3 H3A 120.7 . . ?
C4 C3 H3A 120.7 . . ?
C5 C4 C3 119.27(17) . . ?
C5 C4 H4A 120.4 . . ?
C3 C4 H4A 120.4 . . ?
C4 C5 C6 118.72(18) . . ?
C4 C5 H5A 120.6 . . ?
C6 C5 H5A 120.6 . . ?
N2 C6 C5 122.49(17) . . ?
N2 C6 H6A 118.8 . . ?
C5 C6 H6A 118.8 . . ?
N1 C7 C8 108.21(14) . . ?
N1 C7 H7A 110.1 . . ?
C8 C7 H7A 110.1 . . ?
N1 C7 H7B 110.1 . . ?
C8 C7 H7B 110.1 . . ?
H7A C7 H7B 108.4 . . ?
N3 C8 C9 121.85(17) . . ?
N3 C8 C7 114.66(15) . . ?
C9 C8 C7 123.48(16) . . ?
C10 C9 C8 118.70(18) . . ?
C10 C9 H9A 120.7 . . ?
C8 C9 H9A 120.7 . . ?
C9 C10 C11 119.61(18) . . ?
C9 C10 H10A 120.2 . . ?
C11 C10 H10A 120.2 . . ?
C12 C11 C10 118.73(19) . . ?
C12 C11 H11A 120.6 . . ?
C10 C11 H11A 120.6 . . ?
N3 C12 C11 121.90(18) . . ?
N3 C12 H12A 119.0 . . ?
C11 C12 H12A 119.0 . . ?
N1 C13 C14 110.41(14) . . ?
N1 C13 H13A 109.6 . . ?
C14 C13 H13A 109.6 . . ?
N1 C13 H13B 109.6 . . ?
C14 C13 H13B 109.6 . . ?
H13A C13 H13B 108.1 . . ?
N4 C14 C15 122.30(18) . . ?
N4 C14 C13 115.02(15) . . ?
C15 C14 C13 122.64(17) . . ?
C14 C15 C16 118.54(19) . . ?
C14 C15 H15A 120.7 . . ?
C16 C15 H15A 120.7 . . ?
C17 C16 C15 119.07(19) . . ?
C17 C16 H16A 120.5 . . ?
C15 C16 H16A 120.5 . . ?
C18 C17 C16 118.85(19) . . ?
C18 C17 H17A 120.6 . . ?
C16 C17 H17A 120.6 . . ?
N4 C18 C17 122.45(19) . . ?
N4 C18 H18A 118.8 . . ?
C17 C18 H18A 118.8 . . ?
C20 C19 C24 122.08(16) . . ?
C20 C19 O4 117.95(16) . . ?
C24 C19 O4 119.97(16) . . ?
C19 C20 C21 119.24(17) . . ?
C19 C20 H20A 120.4 . . ?
C21 C20 H20A 120.4 . . ?
C22 C21 C20 118.42(17) . . ?
C22 C21 H21A 120.8 . . ?
C20 C21 H21A 120.8 . . ?
C21 C22 C23 122.71(17) . . ?
C21 C22 N5 118.74(16) . . ?
C23 C22 N5 118.55(16) . . ?
C24 C23 C22 118.62(16) . . ?
C24 C23 H23A 120.7 . . ?
C22 C23 H23A 120.7 . . ?
C23 C24 C19 118.92(16) . . ?
C23 C24 H24A 120.5 . . ?
C19 C24 H24A 120.5 . . ?
O3 C25 C30 121.62(16) . . ?
O3 C25 C26 116.49(16) . . ?
C30 C25 C26 121.86(17) . . ?
C27 C26 C25 118.85(17) . . ?
C27 C26 H26A 120.6 . . ?
C25 C26 H26A 120.6 . . ?
C26 C27 C28 119.21(18) . . ?
C26 C27 H27A 120.4 . . ?
C28 C27 H27A 120.4 . . ?
C29 C28 C27 122.40(17) . . ?
C29 C28 N6 118.75(18) . . ?
C27 C28 N6 118.83(18) . . ?
C28 C29 C30 118.51(17) . . ?
C28 C29 H29A 120.7 . . ?
C30 C29 H29A 120.7 . . ?
C25 C30 C29 119.15(17) . . ?
C25 C30 H30A 120.4 . . ?
C29 C30 H30A 120.4 . . ?
O10 Cl1 O12 109.72(12) . . ?
O10 Cl1 O11 110.87(13) . . ?
O12 Cl1 O11 109.68(11) . . ?
O10 Cl1 O9 109.07(11) . . ?
O12 Cl1 O9 109.17(11) . . ?
O11 Cl1 O9 108.30(13) . . ?

loop_
_geom_bond_atom_site_label_1
_geom_bond_atom_site_label_2
_geom_bond_distance
_geom_bond_site_symmetry_2
_geom_bond_publ_flag
Cu1 O1 1.9196(13) . ?
Cu1 N1 2.0187(14) . ?
Cu1 N3 2.0258(15) . ?
Cu1 N2 2.0406(15) . ?
Cu1 N4 2.1508(16) . ?
P1 O2 1.4659(13) . ?
P1 O1 1.4871(13) . ?
P1 O4 1.6079(13) . ?
P1 O3 1.6238(13) . ?
O3 C25 1.383(2) . ?
O4 C19 1.401(2) . ?
O5 N5 1.230(2) . ?
O6 N5 1.225(2) . ?
O7 N6 1.218(3) . ?
O8 N6 1.224(3) . ?
N1 C1 1.484(2) . ?
N1 C13 1.485(2) . ?
N1 C7 1.490(2) . ?
N2 C6 1.343(2) . ?
N2 C2 1.347(2) . ?
N3 C8 1.345(2) . ?
N3 C12 1.345(2) . ?
N4 C18 1.342(2) . ?
N4 C14 1.343(2) . ?
N5 C22 1.469(2) . ?
N6 C28 1.468(2) . ?
C1 C2 1.500(2) . ?
C1 H1A 0.9900 . ?
C1 H1B 0.9900 . ?
C2 C3 1.386(2) . ?
C3 C4 1.387(3) . ?
C3 H3A 0.9500 . ?
C4 C5 1.384(3) . ?
C4 H4A 0.9500 . ?
C5 C6 1.384(3) . ?
C5 H5A 0.9500 . ?
C6 H6A 0.9500 . ?
C7 C8 1.508(2) . ?
C7 H7A 0.9900 . ?
C7 H7B 0.9900 . ?
C8 C9 1.384(3) . ?
C9 C10 1.383(3) . ?
C9 H9A 0.9500 . ?
C10 C11 1.383(3) . ?
C10 H10A 0.9500 . ?
C11 C12 1.382(3) . ?
C11 H11A 0.9500 . ?
C12 H12A 0.9500 . ?
C13 C14 1.508(3) . ?
C13 H13A 0.9900 . ?
C13 H13B 0.9900 . ?
C14 C15 1.386(3) . ?
C15 C16 1.392(3) . ?
C15 H15A 0.9500 . ?
C16 C17 1.387(3) . ?
C16 H16A 0.9500 . ?
C17 C18 1.379(3) . ?
C17 H17A 0.9500 . ?
C18 H18A 0.9500 . ?
C19 C20 1.385(3) . ?
C19 C24 1.387(2) . ?
C20 C21 1.387(3) . ?
C20 H20A 0.9500 . ?
C21 C22 1.383(3) . ?
C21 H21A 0.9500 . ?
C22 C23 1.387(2) . ?
C23 C24 1.386(3) . ?
C23 H23A 0.9500 . ?
C24 H24A 0.9500 . ?
C25 C30 1.389(2) . ?
C25 C26 1.392(3) . ?
C26 C27 1.381(3) . ?
C26 H26A 0.9500 . ?
C27 C28 1.387(3) . ?
C27 H27A 0.9500 . ?
C28 C29 1.384(3) . ?
C29 C30 1.392(3) . ?
C29 H29A 0.9500 . ?
C30 H30A 0.9500 . ?
Cl1 O10 1.4242(17) . ?
Cl1 O12 1.4322(16) . ?
Cl1 O11 1.4328(18) . ?
Cl1 O9 1.4437(18) . ?

loop_
_geom_torsion_atom_site_label_1
_geom_torsion_atom_site_label_2
_geom_torsion_atom_site_label_3
_geom_torsion_atom_site_label_4
_geom_torsion
_geom_torsion_site_symmetry_1
_geom_torsion_site_symmetry_2
_geom_torsion_site_symmetry_3
_geom_torsion_site_symmetry_4
_geom_torsion_publ_flag
O2 P1 O1 Cu1 149.1(2) . . . . ?
O4 P1 O1 Cu1 20.0(2) . . . . ?
O3 P1 O1 Cu1 -83.5(2) . . . . ?
N1 Cu1 O1 P1 -146.3(5) . . . . ?
N3 Cu1 O1 P1 -102.1(2) . . . . ?
N2 Cu1 O1 P1 33.2(2) . . . . ?
N4 Cu1 O1 P1 145.2(2) . . . . ?
O2 P1 O3 C25 76.31(15) . . . . ?
O1 P1 O3 C25 -55.27(15) . . . . ?
O4 P1 O3 C25 -165.40(13) . . . . ?
O2 P1 O4 C19 55.93(14) . . . . ?
O1 P1 O4 C19 -171.59(12) . . . . ?
O3 P1 O4 C19 -61.23(13) . . . . ?
O1 Cu1 N1 C1 -160.6(6) . . . . ?
N3 Cu1 N1 C1 154.71(12) . . . . ?
N2 Cu1 N1 C1 19.87(11) . . . . ?
N4 Cu1 N1 C1 -91.25(12) . . . . ?
O1 Cu1 N1 C13 -40.0(6) . . . . ?
N3 Cu1 N1 C13 -84.76(12) . . . . ?
N2 Cu1 N1 C13 140.40(12) . . . . ?
N4 Cu1 N1 C13 29.28(11) . . . . ?
O1 Cu1 N1 C7 79.0(6) . . . . ?
N3 Cu1 N1 C7 34.29(11) . . . . ?
N2 Cu1 N1 C7 -100.55(11) . . . . ?
N4 Cu1 N1 C7 148.33(11) . . . . ?
O1 Cu1 N2 C6 -10.91(16) . . . . ?
N1 Cu1 N2 C6 169.05(16) . . . . ?
N3 Cu1 N2 C6 97.08(16) . . . . ?
N4 Cu1 N2 C6 -113.74(15) . . . . ?
O1 Cu1 N2 C2 175.49(12) . . . . ?
N1 Cu1 N2 C2 -4.55(12) . . . . ?
N3 Cu1 N2 C2 -76.52(14) . . . . ?
N4 Cu1 N2 C2 72.66(13) . . . . ?
O1 Cu1 N3 C8 165.28(12) . . . . ?
N1 Cu1 N3 C8 -18.75(12) . . . . ?
N2 Cu1 N3 C8 53.96(15) . . . . ?
N4 Cu1 N3 C8 -94.67(13) . . . . ?
O1 Cu1 N3 C12 -16.75(16) . . . . ?
N1 Cu1 N3 C12 159.21(16) . . . . ?
N2 Cu1 N3 C12 -128.07(15) . . . . ?
N4 Cu1 N3 C12 83.29(16) . . . . ?
O1 Cu1 N4 C18 -22.44(17) . . . . ?
N1 Cu1 N4 C18 162.97(17) . . . . ?
N3 Cu1 N4 C18 -120.32(16) . . . . ?
N2 Cu1 N4 C18 83.70(17) . . . . ?
O1 Cu1 N4 C14 161.05(12) . . . . ?
N1 Cu1 N4 C14 -13.54(12) . . . . ?
N3 Cu1 N4 C14 63.16(13) . . . . ?
N2 Cu1 N4 C14 -92.81(13) . . . . ?
C13 N1 C1 C2 -150.22(15) . . . . ?
C7 N1 C1 C2 84.66(18) . . . . ?
Cu1 N1 C1 C2 -31.22(17) . . . . ?
C6 N2 C2 C3 -3.0(3) . . . . ?
Cu1 N2 C2 C3 171.29(14) . . . . ?
C6 N2 C2 C1 173.25(16) . . . . ?
Cu1 N2 C2 C1 -12.48(19) . . . . ?
N1 C1 C2 N2 29.6(2) . . . . ?
N1 C1 C2 C3 -154.22(17) . . . . ?
N2 C2 C3 C4 2.3(3) . . . . ?
C1 C2 C3 C4 -173.70(17) . . . . ?
C2 C3 C4 C5 0.4(3) . . . . ?
C3 C4 C5 C6 -2.3(3) . . . . ?
C2 N2 C6 C5 1.0(3) . . . . ?
Cu1 N2 C6 C5 -172.29(14) . . . . ?
C4 C5 C6 N2 1.6(3) . . . . ?
C1 N1 C7 C8 -161.80(14) . . . . ?
C13 N1 C7 C8 73.26(17) . . . . ?
Cu1 N1 C7 C8 -43.90(15) . . . . ?
C12 N3 C8 C9 -0.2(3) . . . . ?
Cu1 N3 C8 C9 178.01(14) . . . . ?
C12 N3 C8 C7 179.42(16) . . . . ?
Cu1 N3 C8 C7 -2.42(19) . . . . ?
N1 C7 C8 N3 31.5(2) . . . . ?
N1 C7 C8 C9 -148.95(17) . . . . ?
N3 C8 C9 C10 1.7(3) . . . . ?
C7 C8 C9 C10 -177.87(18) . . . . ?
C8 C9 C10 C11 -1.8(3) . . . . ?
C9 C10 C11 C12 0.5(3) . . . . ?
C8 N3 C12 C11 -1.2(3) . . . . ?
Cu1 N3 C12 C11 -179.07(14) . . . . ?
C10 C11 C12 N3 1.0(3) . . . . ?
C1 N1 C13 C14 78.22(18) . . . . ?
C7 N1 C13 C14 -156.04(14) . . . . ?
Cu1 N1 C13 C14 -40.86(16) . . . . ?
C18 N4 C14 C15 -0.6(3) . . . . ?
Cu1 N4 C14 C15 176.34(15) . . . . ?
C18 N4 C14 C13 177.04(16) . . . . ?
Cu1 N4 C14 C13 -6.05(19) . . . . ?
N1 C13 C14 N4 31.0(2) . . . . ?
N1 C13 C14 C15 -151.41(18) . . . . ?
N4 C14 C15 C16 0.7(3) . . . . ?
C13 C14 C15 C16 -176.72(19) . . . . ?
C14 C15 C16 C17 -0.1(3) . . . . ?
C15 C16 C17 C18 -0.5(3) . . . . ?
C14 N4 C18 C17 -0.1(3) . . . . ?
Cu1 N4 C18 C17 -176.44(15) . . . . ?
C16 C17 C18 N4 0.7(3) . . . . ?
P1 O4 C19 C20 100.28(17) . . . . ?
P1 O4 C19 C24 -80.49(18) . . . . ?
C24 C19 C20 C21 -0.4(3) . . . . ?
O4 C19 C20 C21 178.79(16) . . . . ?
C19 C20 C21 C22 0.6(3) . . . . ?
C20 C21 C22 C23 0.1(3) . . . . ?
C20 C21 C22 N5 -179.99(17) . . . . ?
O6 N5 C22 C21 -163.18(18) . . . . ?
O5 N5 C22 C21 17.1(3) . . . . ?
O6 N5 C22 C23 16.7(2) . . . . ?
O5 N5 C22 C23 -163.03(18) . . . . ?
C21 C22 C23 C24 -1.0(3) . . . . ?
N5 C22 C23 C24 179.05(16) . . . . ?
C22 C23 C24 C19 1.2(3) . . . . ?
C20 C19 C24 C23 -0.5(3) . . . . ?
O4 C19 C24 C23 -179.72(15) . . . . ?
P1 O3 C25 C30 -47.3(2) . . . . ?
P1 O3 C25 C26 134.82(15) . . . . ?
O3 C25 C26 C27 178.33(16) . . . . ?
C30 C25 C26 C27 0.4(3) . . . . ?
C25 C26 C27 C28 0.8(3) . . . . ?
C26 C27 C28 C29 -1.0(3) . . . . ?
C26 C27 C28 N6 -179.07(18) . . . . ?
O7 N6 C28 C29 -175.0(2) . . . . ?
O8 N6 C28 C29 3.9(3) . . . . ?
O7 N6 C28 C27 3.2(3) . . . . ?
O8 N6 C28 C27 -178.0(2) . . . . ?
C27 C28 C29 C30 -0.1(3) . . . . ?
N6 C28 C29 C30 178.02(17) . . . . ?
O3 C25 C30 C29 -179.28(16) . . . . ?
C26 C25 C30 C29 -1.5(3) . . . . ?
C28 C29 C30 C25 1.3(3) . . . . ?
